data_7236861
loop_
_publ_author_name
'Zhou, Yibin'
'Qian, Lebin'
'Liu, Miaochang'
'Huang, Xiaobo'
'Wang, Yuxiang'
'Cheng, Yixiang'
'Gao, Wenxia'
'Wu, Ge'
'Wu, Huayue'

_publ_section_title
;
 5-(2,6-Bis((E)-4-(dimethylamino)styryl)-1-ethylpyridin-4(1H)-ylidene)-2,2-dimethyl-1,3-dioxane-4,6-dione:
 aggregation-induced emission, polymorphism, mechanochromism, and
 thermochromism
;
_journal_issue 36
_journal_name_full 'Journal of Materials Chemistry C'
_journal_page_first 9264
_journal_paper_doi 10.1039/C7TC02746J
_journal_volume 5
_journal_year 2017
_chemical_formula_moiety 'C33 H37 N3 O4'
_chemical_formula_sum 'C33 H37 N3 O4'
_chemical_formula_weight 539.65
_space_group_crystal_system monoclinic
_space_group_IT_number 14
_space_group_name_Hall '-P 2ybc'
_space_group_name_H-M_alt 'P 1 21/c 1'
_atom_sites_solution_hydrogens geom
_atom_sites_solution_primary dual
_audit_creation_date 2016-12-08
_audit_creation_method
;
Olex2 1.2
(compiled 2016.11.30 svn.r3356 for OlexSys, GUI svn.r5269)
;
_audit_update_record
;
2017-06-01 deposited with the CCDC.
2017-08-07 downloaded from the CCDC.
;
_cell_angle_alpha 90
_cell_angle_beta 97.701(5)
_cell_angle_gamma 90
_cell_formula_units_Z 4
_cell_length_a 11.3869(7)
_cell_length_b 25.0608(16)
_cell_length_c 10.4964(8)
_cell_measurement_reflns_used 2434
_cell_measurement_temperature 296
_cell_measurement_theta_max 64.579
_cell_measurement_theta_min 3.53
_cell_volume 2968.3(3)
_computing_cell_refinement 'SAINT v7.68A (Bruker, 2009)'
_computing_data_reduction 'SAINT v7.68A (Bruker, 2009)'
_computing_molecular_graphics 'Olex2 (Dolomanov et al., 2009)'
_computing_publication_material 'Olex2 (Dolomanov et al., 2009)'
_computing_structure_refinement 'ShelXL (Sheldrick, 2015)'
_computing_structure_solution 'ShelXT (Sheldrick, 2015)'
_diffrn_ambient_temperature 296
_diffrn_measured_fraction_theta_full 0.968
_diffrn_measured_fraction_theta_max 0.968
_diffrn_measurement_device_type 'Bruker APEX-II CCD'
_diffrn_measurement_method '\f and \w scans'
_diffrn_radiation_monochromator graphite
_diffrn_radiation_type CuK\a
_diffrn_radiation_wavelength 1.54178
_diffrn_reflns_av_R_equivalents 0.0876
_diffrn_reflns_av_unetI/netI 0.0850
_diffrn_reflns_Laue_measured_fraction_full 0.968
_diffrn_reflns_Laue_measured_fraction_max 0.968
_diffrn_reflns_limit_h_max 13
_diffrn_reflns_limit_h_min -13
_diffrn_reflns_limit_k_max 29
_diffrn_reflns_limit_k_min -29
_diffrn_reflns_limit_l_max 12
_diffrn_reflns_limit_l_min -10
_diffrn_reflns_number 26507
_diffrn_reflns_point_group_measured_fraction_full 0.968
_diffrn_reflns_point_group_measured_fraction_max 0.968
_diffrn_reflns_theta_full 66.666
_diffrn_reflns_theta_max 66.666
_diffrn_reflns_theta_min 3.527
_diffrn_standards_number 0
_exptl_absorpt_coefficient_mu 0.637
_exptl_absorpt_correction_T_max 0.7528
_exptl_absorpt_correction_T_min 0.5288
_exptl_absorpt_correction_type multi-scan
_exptl_absorpt_process_details
;
SADABS-2008/1 (Bruker,2008) was used for absorption correction.
wR2(int) was 0.1225 before and 0.0767 after correction.
The Ratio of minimum to maximum transmission is 0.7024.
The \l/2 correction factor is 0.0015.
;
_exptl_crystal_colour yellow
_exptl_crystal_density_diffrn 1.208
_exptl_crystal_description prism
_exptl_crystal_F_000 1152
_exptl_crystal_size_max 0.1
_exptl_crystal_size_mid 0.03
_exptl_crystal_size_min 0.02
_refine_diff_density_max 0.225
_refine_diff_density_min -0.323
_refine_diff_density_rms 0.064
_refine_ls_extinction_method none
_refine_ls_goodness_of_fit_ref 1.032
_refine_ls_hydrogen_treatment constr
_refine_ls_matrix_type full
_refine_ls_number_parameters 368
_refine_ls_number_reflns 5096
_refine_ls_number_restraints 0
_refine_ls_restrained_S_all 1.032
_refine_ls_R_factor_all 0.0955
_refine_ls_R_factor_gt 0.0645
_refine_ls_shift/su_max 0.005
_refine_ls_shift/su_mean 0.000
_refine_ls_structure_factor_coef Fsqd
_refine_ls_weighting_details 'w=1/[\s^2^(Fo^2^)+(0.1104P)^2^] where P=(Fo^2^+2Fc^2^)/3'
_refine_ls_weighting_scheme calc
_refine_ls_wR_factor_gt 0.1599
_refine_ls_wR_factor_ref 0.1883
_reflns_Friedel_coverage 0.000
_reflns_number_gt 3395
_reflns_number_total 5096
_reflns_threshold_expression 'I > 2\s(I)'
_cod_data_source_file c7tc02746j2.cif
_cod_data_source_block dm16831
_cod_database_code 7236861
_shelx_space_group_comment
;
The symmetry employed for this shelxl refinement is uniquely defined
by the following loop, which should always be used as a source of
symmetry information in preference to the above space-group names.
They are only intended as comments.
;
_shelx_estimated_absorpt_t_max 0.987
_shelx_estimated_absorpt_t_min 0.939
_olex2_refinement_description
;
1. Fixed Uiso
 At 1.2 times of:
  All C(H) groups, All C(H,H) groups
 At 1.5 times of:
  All C(H,H,H) groups
2.a Secondary CH2 refined with riding coordinates:
 C24(H24A,H24B)
2.b Aromatic/amide H refined with riding coordinates:
 C1(H1), C2(H2), C4(H4), C5(H5), C7(H7), C8(H8), C10(H10), C12(H12), C14(H14),
 C15(H15), C17(H17), C18(H18), C20(H20), C21(H21)
2.c Idealised Me refined as rotating group:
 C22(H22A,H22B,H22C), C23(H23A,H23B,H23C), C25(H25A,H25B,H25C), C26(H26A,H26B,
 H26C), C27(H27A,H27B,H27C), C32(H32A,H32B,H32C), C33(H33A,H33B,H33C)
;
_shelx_shelxl_version_number 2016/6
_olex2_submission_special_instructions 'No special instructions were received'

loop_
_space_group_symop_operation_xyz
'x, y, z'
'-x, y+1/2, -z+1/2'
'-x, -y, -z'
'x, -y-1/2, z-1/2'

loop_
_atom_site_label
_atom_site_type_symbol
_atom_site_fract_x
_atom_site_fract_y
_atom_site_fract_z
_atom_site_U_iso_or_equiv
_atom_site_adp_type
_atom_site_occupancy
_atom_site_site_symmetry_order
_atom_site_calc_flag
_atom_site_refinement_flags_posn
O1 O 0.81148(18) 0.59337(7) 0.5512(2) 0.0724(6) Uani 1 1 d .
O2 O 0.78748(15) 0.67832(7) 0.5856(2) 0.0622(5) Uani 1 1 d .
O3 O 0.68635(18) 0.71002(7) 0.7468(2) 0.0680(6) Uani 1 1 d .
O4 O 0.6051(2) 0.65727(8) 0.8764(2) 0.0804(7) Uani 1 1 d .
N1 N 0.50443(16) 0.46559(8) 0.71186(18) 0.0439(5) Uani 1 1 d .
N2 N 0.8476(3) 0.27614(12) 0.1393(3) 0.0881(9) Uani 1 1 d .
N3 N -0.0146(2) 0.55287(10) 1.2579(2) 0.0674(7) Uani 1 1 d .
C1 C 0.6706(2) 0.35373(9) 0.3415(2) 0.0458(5) Uani 1 1 d .
H1 H 0.591173 0.358126 0.351264 0.055 Uiso 1 1 calc R
C2 C 0.7000(2) 0.31851(10) 0.2504(2) 0.0539(6) Uani 1 1 d .
H2 H 0.640495 0.299782 0.199869 0.065 Uiso 1 1 calc R
C3 C 0.8191(2) 0.31043(10) 0.2327(2) 0.0536(6) Uani 1 1 d .
C4 C 0.9043(2) 0.33943(10) 0.3112(3) 0.0539(6) Uani 1 1 d .
H4 H 0.983872 0.334779 0.302399 0.065 Uiso 1 1 calc R
C5 C 0.8739(2) 0.37485(10) 0.4014(2) 0.0481(6) Uani 1 1 d .
H5 H 0.933336 0.393804 0.451584 0.058 Uiso 1 1 calc R
C6 C 0.75580(19) 0.38301(8) 0.4196(2) 0.0401(5) Uani 1 1 d .
C7 C 0.7261(2) 0.42155(9) 0.5140(2) 0.0456(5) Uani 1 1 d .
H7 H 0.787397 0.442821 0.553436 0.055 Uiso 1 1 calc R
C8 C 0.6188(2) 0.42913(9) 0.5490(2) 0.0451(5) Uani 1 1 d .
H8 H 0.558717 0.405431 0.518603 0.054 Uiso 1 1 calc R
C9 C 0.59083(18) 0.47271(9) 0.6327(2) 0.0410(5) Uani 1 1 d .
C10 C 0.64593(19) 0.52114(9) 0.6291(2) 0.0412(5) Uani 1 1 d .
H10 H 0.701840 0.525397 0.572947 0.049 Uiso 1 1 calc R
C11 C 0.62241(18) 0.56469(9) 0.7058(2) 0.0393(5) Uani 1 1 d .
C12 C 0.53716(19) 0.55425(9) 0.7891(2) 0.0422(5) Uani 1 1 d .
H12 H 0.520104 0.580914 0.845480 0.051 Uiso 1 1 calc R
C13 C 0.47861(18) 0.50643(9) 0.7903(2) 0.0427(5) Uani 1 1 d .
C14 C 0.38747(19) 0.49892(10) 0.8758(2) 0.0487(6) Uani 1 1 d .
H14 H 0.377373 0.465276 0.910073 0.058 Uiso 1 1 calc R
C15 C 0.3194(2) 0.53873(10) 0.9053(2) 0.0505(6) Uani 1 1 d .
H15 H 0.329516 0.570793 0.863475 0.061 Uiso 1 1 calc R
C16 C 0.2313(2) 0.53957(10) 0.9936(2) 0.0491(6) Uani 1 1 d .
C17 C 0.1809(3) 0.58821(12) 1.0198(3) 0.0662(8) Uani 1 1 d .
H17 H 0.202969 0.618691 0.978406 0.079 Uiso 1 1 calc R
C18 C 0.0995(3) 0.59280(12) 1.1048(3) 0.0688(8) Uani 1 1 d .
H18 H 0.067431 0.626047 1.119291 0.083 Uiso 1 1 calc R
C19 C 0.0644(2) 0.54830(11) 1.1695(2) 0.0529(6) Uani 1 1 d .
C20 C 0.1127(2) 0.49891(10) 1.1412(2) 0.0509(6) Uani 1 1 d .
H20 H 0.089633 0.468278 1.181243 0.061 Uiso 1 1 calc R
C21 C 0.1935(2) 0.49487(10) 1.0555(2) 0.0486(6) Uani 1 1 d .
H21 H 0.223587 0.461508 1.038420 0.058 Uiso 1 1 calc R
C22 C -0.0550(3) 0.50659(14) 1.3192(3) 0.0721(8) Uani 1 1 d .
H22A H -0.099555 0.484259 1.255917 0.108 Uiso 1 1 calc GR
H22B H -0.104461 0.517349 1.381841 0.108 Uiso 1 1 calc GR
H22C H 0.011977 0.487133 1.360916 0.108 Uiso 1 1 calc GR
C23 C -0.0795(3) 0.60215(15) 1.2654(4) 0.0882(11) Uani 1 1 d .
H23A H -0.024675 0.631067 1.284505 0.132 Uiso 1 1 calc GR
H23B H -0.129289 0.599383 1.332030 0.132 Uiso 1 1 calc GR
H23C H -0.127594 0.608710 1.184603 0.132 Uiso 1 1 calc GR
C24 C 0.4419(2) 0.41370(11) 0.7128(3) 0.0614(7) Uani 1 1 d .
H24A H 0.430083 0.399192 0.626314 0.074 Uiso 1 1 calc R
H24B H 0.364456 0.419383 0.739359 0.074 Uiso 1 1 calc R
C25 C 0.5092(4) 0.37433(14) 0.8012(4) 0.0936(12) Uani 1 1 d .
H25A H 0.585155 0.367930 0.773973 0.140 Uiso 1 1 calc GR
H25B H 0.465705 0.341456 0.799280 0.140 Uiso 1 1 calc GR
H25C H 0.520002 0.388297 0.887121 0.140 Uiso 1 1 calc GR
C26 C 0.7575(5) 0.2468(3) 0.0624(6) 0.155(3) Uani 1 1 d .
H26A H 0.727140 0.219673 0.113791 0.232 Uiso 1 1 calc GR
H26B H 0.790046 0.230355 -0.007764 0.232 Uiso 1 1 calc GR
H26C H 0.694455 0.270444 0.029178 0.232 Uiso 1 1 calc GR
C27 C 0.9656(3) 0.27351(18) 0.1058(4) 0.1023(13) Uani 1 1 d .
H27A H 0.993693 0.308942 0.092759 0.153 Uiso 1 1 calc GR
H27B H 0.965148 0.253187 0.028242 0.153 Uiso 1 1 calc GR
H27C H 1.016882 0.256628 0.174131 0.153 Uiso 1 1 calc GR
C28 C 0.67477(19) 0.61664(9) 0.6956(2) 0.0431(5) Uani 1 1 d .
C29 C 0.7589(2) 0.62587(10) 0.6073(2) 0.0494(6) Uani 1 1 d .
C30 C 0.6505(2) 0.65974(10) 0.7782(3) 0.0545(6) Uani 1 1 d .
C31 C 0.7093(2) 0.71868(10) 0.6187(3) 0.0588(7) Uani 1 1 d .
C32 C 0.7750(3) 0.77106(12) 0.6173(4) 0.0840(10) Uani 1 1 d .
H32A H 0.845587 0.769666 0.678501 0.126 Uiso 1 1 calc GR
H32B H 0.725114 0.799515 0.639694 0.126 Uiso 1 1 calc GR
H32C H 0.795909 0.777257 0.532983 0.126 Uiso 1 1 calc GR
C33 C 0.5957(3) 0.71958(13) 0.5251(3) 0.0752(8) Uani 1 1 d .
H33A H 0.613886 0.726855 0.440108 0.113 Uiso 1 1 calc GR
H33B H 0.544215 0.746886 0.550018 0.113 Uiso 1 1 calc GR
H33C H 0.557058 0.685555 0.525926 0.113 Uiso 1 1 calc GR

loop_
_atom_site_aniso_label
_atom_site_aniso_U_11
_atom_site_aniso_U_22
_atom_site_aniso_U_33
_atom_site_aniso_U_23
_atom_site_aniso_U_13
_atom_site_aniso_U_12
O1 0.0711(13) 0.0676(12) 0.0901(16) -0.0051(10) 0.0528(12) -0.0030(10)
O2 0.0500(10) 0.0576(10) 0.0832(14) 0.0064(9) 0.0245(9) -0.0023(8)
O3 0.0780(13) 0.0584(11) 0.0705(13) -0.0161(9) 0.0200(10) -0.0125(10)
O4 0.0995(16) 0.0828(14) 0.0676(14) -0.0336(11) 0.0434(12) -0.0239(12)
N1 0.0397(10) 0.0558(11) 0.0380(10) -0.0021(8) 0.0111(7) -0.0054(8)
N2 0.0795(18) 0.100(2) 0.089(2) -0.0466(17) 0.0297(15) 0.0046(15)
N3 0.0618(14) 0.0880(16) 0.0600(15) 0.0103(12) 0.0361(12) 0.0097(12)
C1 0.0413(12) 0.0550(14) 0.0424(13) -0.0027(10) 0.0097(9) 0.0005(10)
C2 0.0510(13) 0.0610(15) 0.0495(14) -0.0144(11) 0.0067(10) -0.0044(12)
C3 0.0593(15) 0.0564(14) 0.0475(14) -0.0091(11) 0.0158(11) 0.0038(12)
C4 0.0440(13) 0.0644(15) 0.0564(16) -0.0026(12) 0.0176(11) 0.0063(11)
C5 0.0421(12) 0.0549(14) 0.0481(13) -0.0056(10) 0.0092(10) -0.0045(10)
C6 0.0405(11) 0.0452(12) 0.0356(11) 0.0017(9) 0.0087(8) -0.0001(9)
C7 0.0442(12) 0.0540(13) 0.0391(12) -0.0040(9) 0.0080(9) -0.0020(10)
C8 0.0442(12) 0.0530(13) 0.0393(12) -0.0042(9) 0.0100(9) -0.0047(10)
C9 0.0381(11) 0.0553(13) 0.0306(11) 0.0007(9) 0.0083(8) 0.0007(10)
C10 0.0390(11) 0.0547(13) 0.0321(11) -0.0017(9) 0.0125(8) 0.0017(10)
C11 0.0332(10) 0.0562(13) 0.0292(11) -0.0005(9) 0.0065(8) 0.0012(9)
C12 0.0395(11) 0.0558(13) 0.0331(11) -0.0028(9) 0.0113(9) 0.0020(10)
C13 0.0373(11) 0.0621(14) 0.0295(11) -0.0011(9) 0.0074(8) 0.0041(10)
C14 0.0417(12) 0.0691(15) 0.0374(13) 0.0011(10) 0.0131(9) -0.0034(11)
C15 0.0447(12) 0.0690(15) 0.0406(13) 0.0081(10) 0.0164(10) 0.0027(11)
C16 0.0417(12) 0.0705(16) 0.0374(13) 0.0075(10) 0.0138(9) 0.0068(11)
C17 0.0696(18) 0.0680(17) 0.0685(19) 0.0161(14) 0.0371(15) 0.0076(14)
C18 0.0769(19) 0.0696(17) 0.069(2) 0.0135(14) 0.0416(16) 0.0176(15)
C19 0.0446(12) 0.0781(17) 0.0388(13) 0.0054(11) 0.0156(10) 0.0064(12)
C20 0.0435(12) 0.0703(16) 0.0407(13) 0.0097(11) 0.0126(9) -0.0012(12)
C21 0.0408(12) 0.0669(15) 0.0391(12) 0.0063(11) 0.0094(9) 0.0051(11)
C22 0.0602(16) 0.112(2) 0.0492(16) 0.0124(15) 0.0246(12) -0.0068(16)
C23 0.086(2) 0.113(3) 0.075(2) 0.0061(19) 0.0459(19) 0.030(2)
C24 0.0572(15) 0.0703(17) 0.0615(17) -0.0139(13) 0.0250(13) -0.0195(13)
C25 0.114(3) 0.069(2) 0.104(3) 0.0203(19) 0.035(2) -0.0092(19)
C26 0.122(4) 0.181(5) 0.165(5) -0.132(4) 0.033(4) -0.015(4)
C27 0.088(2) 0.129(3) 0.095(3) -0.036(2) 0.030(2) 0.032(2)
C28 0.0378(11) 0.0535(13) 0.0390(12) -0.0035(9) 0.0085(9) -0.0016(10)
C29 0.0439(12) 0.0563(14) 0.0504(14) 0.0009(11) 0.0150(10) -0.0042(11)
C30 0.0506(14) 0.0624(15) 0.0520(15) -0.0128(12) 0.0123(11) -0.0079(12)
C31 0.0514(14) 0.0545(14) 0.0716(18) -0.0001(12) 0.0122(12) -0.0031(12)
C32 0.071(2) 0.0620(18) 0.118(3) 0.0055(18) 0.0087(18) -0.0176(16)
C33 0.0636(18) 0.0711(18) 0.088(2) 0.0129(16) 0.0008(15) -0.0054(15)

loop_
_atom_type_symbol
_atom_type_description
_atom_type_scat_dispersion_real
_atom_type_scat_dispersion_imag
_atom_type_scat_source
C C 0.0181 0.0091 'International Tables Vol C Tables 4.2.6.8 and 6.1.1.4'
H H 0.0000 0.0000 'International Tables Vol C Tables 4.2.6.8 and 6.1.1.4'
N N 0.0311 0.0180 'International Tables Vol C Tables 4.2.6.8 and 6.1.1.4'
O O 0.0492 0.0322 'International Tables Vol C Tables 4.2.6.8 and 6.1.1.4'

loop_
_geom_angle_atom_site_label_1
_geom_angle_atom_site_label_2
_geom_angle_atom_site_label_3
_geom_angle
C29 O2 C31 117.90(17)
C30 O3 C31 117.64(19)
C9 N1 C24 119.89(18)
C13 N1 C9 119.48(19)
C13 N1 C24 120.62(17)
C3 N2 C26 120.5(3)
C3 N2 C27 121.4(3)
C26 N2 C27 117.7(3)
C19 N3 C22 120.8(2)
C19 N3 C23 119.4(2)
C22 N3 C23 118.1(2)
C2 C1 H1 118.9
C2 C1 C6 122.1(2)
C6 C1 H1 118.9
C1 C2 H2 119.6
C1 C2 C3 120.9(2)
C3 C2 H2 119.6
N2 C3 C2 120.5(3)
N2 C3 C4 122.5(2)
C4 C3 C2 117.0(2)
C3 C4 H4 119.2
C5 C4 C3 121.7(2)
C5 C4 H4 119.2
C4 C5 H5 119.2
C4 C5 C6 121.6(2)
C6 C5 H5 119.2
C1 C6 C5 116.7(2)
C1 C6 C7 122.9(2)
C5 C6 C7 120.3(2)
C6 C7 H7 117.1
C8 C7 C6 125.9(2)
C8 C7 H7 117.1
C7 C8 H8 118.2
C7 C8 C9 123.5(2)
C9 C8 H8 118.2
N1 C9 C8 119.64(19)
C10 C9 N1 119.79(19)
C10 C9 C8 120.52(18)
C9 C10 H10 118.3
C9 C10 C11 123.40(18)
C11 C10 H10 118.3
C10 C11 C12 114.2(2)
C10 C11 C28 123.17(18)
C12 C11 C28 122.51(19)
C11 C12 H12 118.6
C13 C12 C11 122.8(2)
C13 C12 H12 118.6
N1 C13 C12 120.25(18)
N1 C13 C14 119.8(2)
C12 C13 C14 120.0(2)
C13 C14 H14 119.1
C15 C14 C13 121.9(2)
C15 C14 H14 119.1
C14 C15 H15 115.3
C14 C15 C16 129.4(2)
C16 C15 H15 115.3
C17 C16 C15 118.5(2)
C17 C16 C21 116.8(2)
C21 C16 C15 124.6(2)
C16 C17 H17 118.9
C18 C17 C16 122.3(2)
C18 C17 H17 118.9
C17 C18 H18 119.6
C17 C18 C19 120.8(3)
C19 C18 H18 119.6
N3 C19 C18 121.1(2)
N3 C19 C20 121.7(2)
C18 C19 C20 117.2(2)
C19 C20 H20 119.3
C21 C20 C19 121.3(2)
C21 C20 H20 119.3
C16 C21 H21 119.3
C20 C21 C16 121.5(2)
C20 C21 H21 119.3
N3 C22 H22A 109.5
N3 C22 H22B 109.5
N3 C22 H22C 109.5
H22A C22 H22B 109.5
H22A C22 H22C 109.5
H22B C22 H22C 109.5
N3 C23 H23A 109.5
N3 C23 H23B 109.5
N3 C23 H23C 109.5
H23A C23 H23B 109.5
H23A C23 H23C 109.5
H23B C23 H23C 109.5
N1 C24 H24A 109.2
N1 C24 H24B 109.2
N1 C24 C25 112.1(3)
H24A C24 H24B 107.9
C25 C24 H24A 109.2
C25 C24 H24B 109.2
C24 C25 H25A 109.5
C24 C25 H25B 109.5
C24 C25 H25C 109.5
H25A C25 H25B 109.5
H25A C25 H25C 109.5
H25B C25 H25C 109.5
N2 C26 H26A 109.5
N2 C26 H26B 109.5
N2 C26 H26C 109.5
H26A C26 H26B 109.5
H26A C26 H26C 109.5
H26B C26 H26C 109.5
N2 C27 H27A 109.5
N2 C27 H27B 109.5
N2 C27 H27C 109.5
H27A C27 H27B 109.5
H27A C27 H27C 109.5
H27B C27 H27C 109.5
C29 C28 C11 120.72(19)
C30 C28 C11 121.32(19)
C30 C28 C29 117.8(2)
O1 C29 O2 114.68(19)
O1 C29 C28 128.4(2)
O2 C29 C28 116.9(2)
O3 C30 C28 117.2(2)
O4 C30 O3 115.0(2)
O4 C30 C28 127.8(2)
O2 C31 O3 108.9(2)
O2 C31 C32 106.8(2)
O2 C31 C33 111.1(2)
O3 C31 C32 107.2(3)
O3 C31 C33 111.5(2)
C32 C31 C33 111.2(3)
C31 C32 H32A 109.5
C31 C32 H32B 109.5
C31 C32 H32C 109.5
H32A C32 H32B 109.5
H32A C32 H32C 109.5
H32B C32 H32C 109.5
C31 C33 H33A 109.5
C31 C33 H33B 109.5
C31 C33 H33C 109.5
H33A C33 H33B 109.5
H33A C33 H33C 109.5
H33B C33 H33C 109.5

loop_
_geom_bond_atom_site_label_1
_geom_bond_atom_site_label_2
_geom_bond_distance
O1 C29 1.210(3)
O2 C29 1.380(3)
O2 C31 1.421(3)
O3 C30 1.378(3)
O3 C31 1.421(3)
O4 C30 1.215(3)
N1 C9 1.382(3)
N1 C13 1.370(3)
N1 C24 1.483(3)
N2 C3 1.375(3)
N2 C26 1.423(5)
N2 C27 1.435(4)
N3 C19 1.382(3)
N3 C22 1.431(4)
N3 C23 1.447(4)
C1 H1 0.9300
C1 C2 1.375(3)
C1 C6 1.393(3)
C2 H2 0.9300
C2 C3 1.408(3)
C3 C4 1.390(4)
C4 H4 0.9300
C4 C5 1.376(3)
C5 H5 0.9300
C5 C6 1.399(3)
C6 C7 1.455(3)
C7 H7 0.9300
C7 C8 1.336(3)
C8 H8 0.9300
C8 C9 1.463(3)
C9 C10 1.369(3)
C10 H10 0.9300
C10 C11 1.403(3)
C11 C12 1.415(3)
C11 C28 1.442(3)
C12 H12 0.9300
C12 C13 1.372(3)
C13 C14 1.472(3)
C14 H14 0.9300
C14 C15 1.325(3)
C15 H15 0.9300
C15 C16 1.455(3)
C16 C17 1.390(4)
C16 C21 1.392(3)
C17 H17 0.9300
C17 C18 1.375(3)
C18 H18 0.9300
C18 C19 1.392(4)
C19 C20 1.402(4)
C20 H20 0.9300
C20 C21 1.374(3)
C21 H21 0.9300
C22 H22A 0.9600
C22 H22B 0.9600
C22 H22C 0.9600
C23 H23A 0.9600
C23 H23B 0.9600
C23 H23C 0.9600
C24 H24A 0.9700
C24 H24B 0.9700
C24 C25 1.494(5)
C25 H25A 0.9600
C25 H25B 0.9600
C25 H25C 0.9600
C26 H26A 0.9600
C26 H26B 0.9600
C26 H26C 0.9600
C27 H27A 0.9600
C27 H27B 0.9600
C27 H27C 0.9600
C28 C29 1.438(3)
C28 C30 1.435(3)
C31 C32 1.512(4)
C31 C33 1.516(4)
C32 H32A 0.9600
C32 H32B 0.9600
C32 H32C 0.9600
C33 H33A 0.9600
C33 H33B 0.9600
C33 H33C 0.9600
